data_7031911
loop_
_publ_author_name
'Najafpour, Mohammad Mahdi'
'Ho\/ly\'nska, Ma\/lgorzata'
'Shamkhali, Amir Nasser'
'Kazemi, Sayed Habib'
'Hillier, Warwick'
'Amini, Emad'
'Ghaemmaghami, M.'
'Jafarian Sedigh, Davood'
'Nemati Moghaddam, Atefeh'
'Mohamadi, Rahim'
'Zaynalpoor, Sasan'
'Beckmann, Katrin'

_publ_section_title
;
 The role of nano-sized manganese oxides in the oxygen-evolution reactions
 by manganese complexes: towards a complete picture.
;
_journal_issue 34
_journal_name_full 'Dalton transactions (Cambridge, England : 2003)'
_journal_page_first 13122
_journal_paper_doi 10.1039/c4dt01367k
_journal_volume 43
_journal_year 2014
_chemical_formula_moiety 'C24 H20 Mn N4 O4, 2(H2 O)'
_chemical_formula_sum 'C24 H24 Mn N4 O6'
_chemical_formula_weight 519.41
_space_group_IT_number 14
_symmetry_cell_setting monoclinic
_symmetry_space_group_name_Hall '-P 2ybc'
_symmetry_space_group_name_H-M 'P 1 21/c 1'
_atom_sites_solution_hydrogens geom
_atom_sites_solution_primary direct
_atom_sites_solution_secondary difmap
_audit_creation_method SHELXL-97
_cell_angle_alpha 90.00
_cell_angle_beta 114.57(3)
_cell_angle_gamma 90.00
_cell_formula_units_Z 4
_cell_length_a 16.852(3)
_cell_length_b 9.292(2)
_cell_length_c 15.791(3)
_cell_measurement_reflns_used 10667
_cell_measurement_temperature 100(2)
_cell_measurement_theta_max 27.16
_cell_measurement_theta_min 2.45
_cell_volume 2248.8(9)
_computing_structure_refinement 'SHELXL-97 (Sheldrick, 1997)'
_computing_structure_solution 'SHELXS-97 (Sheldrick, 1990)'
_diffrn_ambient_temperature 100(2)
_diffrn_measured_fraction_theta_full 1.000
_diffrn_measured_fraction_theta_max 1.000
_diffrn_measurement_device_type IPDS2
_diffrn_measurement_method \w
_diffrn_radiation_monochromator graphite
_diffrn_radiation_source 'fine-focus sealed tube'
_diffrn_radiation_type MoK\a
_diffrn_radiation_wavelength 0.71073
_diffrn_reflns_av_R_equivalents 0.0651
_diffrn_reflns_av_sigmaI/netI 0.0876
_diffrn_reflns_limit_h_max 20
_diffrn_reflns_limit_h_min -20
_diffrn_reflns_limit_k_max 11
_diffrn_reflns_limit_k_min -11
_diffrn_reflns_limit_l_max 18
_diffrn_reflns_limit_l_min -18
_diffrn_reflns_number 25571
_diffrn_reflns_theta_full 25.00
_diffrn_reflns_theta_max 25.00
_diffrn_reflns_theta_min 1.33
_exptl_absorpt_coefficient_mu 0.638
_exptl_absorpt_correction_T_max 0.963
_exptl_absorpt_correction_T_min 0.847
_exptl_absorpt_correction_type numerical
_exptl_absorpt_process_details 'Stoe, X-area ver. 1.54'
_exptl_crystal_colour yellow
_exptl_crystal_density_diffrn 1.534
_exptl_crystal_density_method 'not measured'
_exptl_crystal_description block
_exptl_crystal_F_000 1076
_exptl_crystal_size_max 0.3
_exptl_crystal_size_mid 0.15
_exptl_crystal_size_min 0.08
_refine_diff_density_max 0.28
_refine_diff_density_min -0.30
_refine_diff_density_rms 0.06
_refine_ls_extinction_method none
_refine_ls_goodness_of_fit_ref 0.813
_refine_ls_hydrogen_treatment constr
_refine_ls_matrix_type full
_refine_ls_number_parameters 317
_refine_ls_number_reflns 3950
_refine_ls_number_restraints 0
_refine_ls_restrained_S_all 0.813
_refine_ls_R_factor_all 0.0565
_refine_ls_R_factor_gt 0.0270
_refine_ls_shift/su_max 0.000
_refine_ls_shift/su_mean 0.000
_refine_ls_structure_factor_coef Fsqd
_refine_ls_weighting_details 'calc w=1/[\s^2^(Fo^2^)+(0.0000P)^2^] where P=(Fo^2^+2Fc^2^)/3'
_refine_ls_weighting_scheme calc
_refine_ls_wR_factor_gt 0.0383
_refine_ls_wR_factor_ref 0.0397
_reflns_number_gt 2401
_reflns_number_total 3950
_reflns_threshold_expression >2sigma(I)
_cod_data_source_file c4dt01367k2.cif
_cod_data_source_block 1
_cod_original_cell_volume 2248.8(8)
_cod_original_sg_symbol_H-M 'P 21/c'
_cod_database_code 7031911

loop_
_symmetry_equiv_pos_as_xyz
'x, y, z'
'-x, y+1/2, -z+1/2'
'-x, -y, -z'
'x, -y-1/2, z-1/2'

loop_
_atom_site_label
_atom_site_type_symbol
_atom_site_fract_x
_atom_site_fract_y
_atom_site_fract_z
_atom_site_U_iso_or_equiv
_atom_site_adp_type
_atom_site_occupancy
_atom_site_symmetry_multiplicity
_atom_site_calc_flag
_atom_site_refinement_flags
Mn1 Mn 0.25422(3) 0.37667(4) 0.13357(2) 0.01682(9) Uani 1 1 d .
O1 O 0.31066(10) 0.46098(16) 0.28019(10) 0.0228(4) Uani 1 1 d .
O2 O 0.31699(11) 0.22326(17) 0.28539(10) 0.0248(4) Uani 1 1 d .
O3 O 0.19197(9) 0.35060(17) -0.02872(10) 0.0222(4) Uani 1 1 d .
O4 O 0.22418(10) 0.15483(16) 0.05724(10) 0.0211(4) Uani 1 1 d .
C1 C 0.33094(15) 0.3441(3) 0.32592(15) 0.0184(6) Uani 1 1 d .
C2 C 0.37159(14) 0.3516(3) 0.42853(14) 0.0237(6) Uani 1 1 d .
H2A H 0.3386 0.4184 0.4496 0.036 Uiso 1 1 calc R
H2B H 0.4319 0.3856 0.4498 0.036 Uiso 1 1 calc R
H2C H 0.3714 0.2557 0.4543 0.036 Uiso 1 1 calc R
C3 C 0.19326(14) 0.2133(3) -0.02115(15) 0.0182(6) Uani 1 1 d .
C4 C 0.15515(14) 0.1240(3) -0.10827(14) 0.0229(6) Uani 1 1 d .
H4A H 0.1614 0.0216 -0.0917 0.034 Uiso 1 1 calc R
H4B H 0.1860 0.1447 -0.1475 0.034 Uiso 1 1 calc R
H4C H 0.0932 0.1473 -0.1424 0.034 Uiso 1 1 calc R
N1 N 0.12641(12) 0.3165(2) 0.14854(11) 0.0182(5) Uani 1 1 d .
N2 N 0.16324(12) 0.57505(19) 0.10484(12) 0.0171(5) Uani 1 1 d .
N3 N 0.31889(12) 0.57803(19) 0.10269(12) 0.0175(5) Uani 1 1 d .
N4 N 0.39392(12) 0.3224(2) 0.14637(12) 0.0189(5) Uani 1 1 d .
C11 C 0.11236(15) 0.1843(2) 0.17289(14) 0.0202(6) Uani 1 1 d .
H11 H 0.1554 0.1124 0.1828 0.024 Uiso 1 1 calc R
C12 C 0.03753(14) 0.1479(3) 0.18427(14) 0.0220(6) Uani 1 1 d .
H12 H 0.0308 0.0539 0.2040 0.026 Uiso 1 1 calc R
C13 C -0.02689(16) 0.2499(3) 0.16662(15) 0.0239(6) Uani 1 1 d .
H13 H -0.0792 0.2267 0.1727 0.029 Uiso 1 1 calc R
C14 C -0.01398(14) 0.3865(3) 0.13992(14) 0.0208(6) Uani 1 1 d .
H14 H -0.0577 0.4582 0.1264 0.025 Uiso 1 1 calc R
C15 C 0.06408(15) 0.4175(2) 0.13307(14) 0.0181(6) Uani 1 1 d .
C16 C 0.08553(15) 0.5628(2) 0.10810(15) 0.0170(5) Uani 1 1 d .
C17 C 0.02872(15) 0.6796(2) 0.09020(14) 0.0207(6) Uani 1 1 d .
H17 H -0.0272 0.6683 0.0905 0.025 Uiso 1 1 calc R
C18 C 0.05561(15) 0.8120(3) 0.07209(15) 0.0228(6) Uani 1 1 d .
H18 H 0.0184 0.8933 0.0605 0.027 Uiso 1 1 calc R
C19 C 0.13690(15) 0.8261(2) 0.07087(14) 0.0219(6) Uani 1 1 d .
H19 H 0.1564 0.9166 0.0591 0.026 Uiso 1 1 calc R
C20 C 0.18949(15) 0.7039(2) 0.08744(14) 0.0171(5) Uani 1 1 d .
C21 C 0.27758(15) 0.7059(2) 0.08693(15) 0.0184(5) Uani 1 1 d .
C22 C 0.31597(15) 0.8305(2) 0.07233(15) 0.0256(6) Uani 1 1 d .
H22 H 0.2865 0.9203 0.0620 0.031 Uiso 1 1 calc R
C23 C 0.39831(16) 0.8201(3) 0.07317(16) 0.0299(6) Uani 1 1 d .
H23 H 0.4257 0.9033 0.0626 0.036 Uiso 1 1 calc R
C24 C 0.44050(16) 0.6897(3) 0.08930(15) 0.0255(6) Uani 1 1 d .
H24 H 0.4971 0.6818 0.0904 0.031 Uiso 1 1 calc R
C25 C 0.39873(15) 0.5695(2) 0.10402(15) 0.0184(6) Uani 1 1 d .
C26 C 0.44076(15) 0.4252(3) 0.12652(15) 0.0201(6) Uani 1 1 d .
C27 C 0.52301(15) 0.3979(3) 0.12954(16) 0.0279(6) Uani 1 1 d .
H27 H 0.5545 0.4717 0.1153 0.033 Uiso 1 1 calc R
C28 C 0.55824(16) 0.2615(3) 0.15351(16) 0.0289(7) Uani 1 1 d .
H28 H 0.6143 0.2405 0.1558 0.035 Uiso 1 1 calc R
C29 C 0.51142(14) 0.1572(3) 0.17383(14) 0.0232(6) Uani 1 1 d .
H29 H 0.5346 0.0631 0.1909 0.028 Uiso 1 1 calc R
C30 C 0.42934(14) 0.1913(2) 0.16906(14) 0.0223(6) Uani 1 1 d .
H30 H 0.3969 0.1182 0.1825 0.027 Uiso 1 1 calc R
O1W O 0.21367(11) 0.69503(18) 0.32334(12) 0.0400(5) Uani 1 1 d .
H1W1 H 0.2469 0.6422 0.3119 0.060 Uiso 1 1 d R
H1W2 H 0.2333 0.7771 0.3321 0.060 Uiso 1 1 d R
O2W O 0.27312(11) -0.01394(17) 0.37070(11) 0.0371(5) Uani 1 1 d .
H2W1 H 0.2858 0.0489 0.3420 0.056 Uiso 1 1 d R
H2W2 H 0.2464 0.0278 0.3966 0.056 Uiso 1 1 d R

loop_
_atom_site_aniso_label
_atom_site_aniso_U_11
_atom_site_aniso_U_22
_atom_site_aniso_U_33
_atom_site_aniso_U_23
_atom_site_aniso_U_13
_atom_site_aniso_U_12
Mn1 0.01634(18) 0.01451(19) 0.02048(19) -0.00027(19) 0.00853(15) 0.0002(2)
O1 0.0216(9) 0.0209(9) 0.0259(9) 0.0042(7) 0.0100(7) 0.0009(8)
O2 0.0279(10) 0.0229(10) 0.0279(10) -0.0053(8) 0.0158(8) -0.0053(9)
O3 0.0255(9) 0.0134(10) 0.0302(9) -0.0012(7) 0.0141(7) -0.0007(8)
O4 0.0239(9) 0.0193(10) 0.0207(8) 0.0021(7) 0.0099(7) 0.0012(8)
C1 0.0122(13) 0.0228(16) 0.0230(13) -0.0021(12) 0.0101(10) -0.0011(11)
C2 0.0216(13) 0.0222(15) 0.0248(13) 0.0002(11) 0.0069(11) 0.0022(11)
C3 0.0112(13) 0.0230(15) 0.0229(13) 0.0013(11) 0.0096(11) 0.0006(12)
C4 0.0234(13) 0.0232(14) 0.0216(12) 0.0002(12) 0.0087(10) 0.0005(13)
N1 0.0195(11) 0.0163(12) 0.0186(10) -0.0010(8) 0.0077(9) -0.0009(9)
N2 0.0157(11) 0.0169(12) 0.0199(11) -0.0009(8) 0.0086(9) -0.0007(8)
N3 0.0175(11) 0.0152(12) 0.0202(10) -0.0005(8) 0.0084(9) -0.0016(9)
N4 0.0195(11) 0.0166(12) 0.0207(11) 0.0002(8) 0.0085(9) 0.0010(9)
C11 0.0229(14) 0.0180(14) 0.0189(13) -0.0005(10) 0.0079(11) -0.0009(11)
C12 0.0260(13) 0.0188(14) 0.0208(12) -0.0012(11) 0.0095(10) -0.0078(12)
C13 0.0223(15) 0.0300(16) 0.0232(13) -0.0049(11) 0.0132(11) -0.0076(12)
C14 0.0175(13) 0.0252(15) 0.0211(12) -0.0038(12) 0.0095(10) 0.0028(12)
C15 0.0181(14) 0.0215(15) 0.0142(12) -0.0035(10) 0.0061(10) -0.0015(11)
C16 0.0156(13) 0.0171(13) 0.0159(13) -0.0027(10) 0.0042(10) 0.0000(11)
C17 0.0165(13) 0.0227(15) 0.0238(13) -0.0027(11) 0.0093(11) -0.0001(11)
C18 0.0232(14) 0.0195(14) 0.0257(14) 0.0010(11) 0.0101(12) 0.0079(11)
C19 0.0269(15) 0.0156(14) 0.0233(13) 0.0014(10) 0.0107(11) 0.0000(11)
C20 0.0193(14) 0.0157(14) 0.0154(12) 0.0007(10) 0.0063(11) 0.0002(11)
C21 0.0203(14) 0.0158(14) 0.0187(13) 0.0000(10) 0.0076(11) 0.0003(11)
C22 0.0302(15) 0.0135(15) 0.0348(15) 0.0048(11) 0.0154(12) 0.0005(11)
C23 0.0279(15) 0.0212(15) 0.0467(17) 0.0064(12) 0.0217(13) -0.0045(12)
C24 0.0218(14) 0.0248(15) 0.0341(15) 0.0004(12) 0.0159(12) -0.0023(12)
C25 0.0156(13) 0.0204(14) 0.0191(13) -0.0014(10) 0.0071(10) -0.0006(11)
C26 0.0184(14) 0.0222(15) 0.0192(13) -0.0026(10) 0.0075(11) -0.0018(12)
C27 0.0209(15) 0.0262(17) 0.0396(15) 0.0022(13) 0.0158(12) -0.0002(12)
C28 0.0172(15) 0.0348(18) 0.0341(15) -0.0013(12) 0.0102(12) 0.0073(12)
C29 0.0242(14) 0.0214(15) 0.0222(13) 0.0009(11) 0.0080(11) 0.0088(11)
C30 0.0232(14) 0.0215(15) 0.0219(13) 0.0017(11) 0.0089(11) 0.0007(11)
O1W 0.0334(11) 0.0343(11) 0.0613(13) -0.0135(9) 0.0287(9) -0.0059(8)
O2W 0.0511(13) 0.0246(11) 0.0481(11) 0.0030(9) 0.0329(10) 0.0039(8)

loop_
_atom_type_symbol
_atom_type_description
_atom_type_scat_dispersion_real
_atom_type_scat_dispersion_imag
_atom_type_scat_source
C C 0.0033 0.0016 'International Tables Vol C Tables 4.2.6.8 and 6.1.1.4'
H H 0.0000 0.0000 'International Tables Vol C Tables 4.2.6.8 and 6.1.1.4'
Mn Mn 0.3368 0.7283 'International Tables Vol C Tables 4.2.6.8 and 6.1.1.4'
N N 0.0061 0.0033 'International Tables Vol C Tables 4.2.6.8 and 6.1.1.4'
O O 0.0106 0.0060 'International Tables Vol C Tables 4.2.6.8 and 6.1.1.4'

loop_
_geom_angle_atom_site_label_1
_geom_angle_atom_site_label_2
_geom_angle_atom_site_label_3
_geom_angle
O1 Mn1 N3 84.30(6)
O1 Mn1 N2 83.48(6)
N3 Mn1 N2 69.35(7)
O1 Mn1 N1 89.55(6)
N3 Mn1 N1 138.62(7)
N2 Mn1 N1 69.30(7)
O1 Mn1 N4 90.38(7)
N3 Mn1 N4 69.31(7)
N2 Mn1 N4 138.61(7)
N1 Mn1 N4 151.82(6)
O1 Mn1 O4 138.41(6)
N3 Mn1 O4 128.63(6)
N2 Mn1 O4 128.11(6)
N1 Mn1 O4 80.19(6)
N4 Mn1 O4 81.27(6)
O1 Mn1 O3 165.52(6)
N3 Mn1 O3 83.64(6)
N2 Mn1 O3 84.79(6)
N1 Mn1 O3 94.23(6)
N4 Mn1 O3 92.82(6)
O4 Mn1 O3 56.06(5)
C1 O1 Mn1 100.74(14)
C3 O3 Mn1 91.06(13)
C3 O4 Mn1 92.25(14)
O2 C1 O1 121.5(2)
O2 C1 C2 120.1(2)
O1 C1 C2 118.5(2)
C1 C2 H2A 109.5
C1 C2 H2B 109.5
H2A C2 H2B 109.5
C1 C2 H2C 109.5
H2A C2 H2C 109.5
H2B C2 H2C 109.5
O4 C3 O3 120.6(2)
O4 C3 C4 120.7(2)
O3 C3 C4 118.7(2)
C3 C4 H4A 109.5
C3 C4 H4B 109.5
H4A C4 H4B 109.5
C3 C4 H4C 109.5
H4A C4 H4C 109.5
H4B C4 H4C 109.5
C11 N1 C15 118.2(2)
C11 N1 Mn1 122.06(16)
C15 N1 Mn1 119.77(15)
C16 N2 C20 119.7(2)
C16 N2 Mn1 120.24(15)
C20 N2 Mn1 120.08(15)
C25 N3 C21 119.6(2)
C25 N3 Mn1 120.41(15)
C21 N3 Mn1 119.94(16)
C30 N4 C26 117.7(2)
C30 N4 Mn1 122.80(16)
C26 N4 Mn1 119.42(15)
N1 C11 C12 122.7(2)
N1 C11 H11 118.6
C12 C11 H11 118.6
C13 C12 C11 119.2(2)
C13 C12 H12 120.4
C11 C12 H12 120.4
C12 C13 C14 118.8(2)
C12 C13 H13 120.6
C14 C13 H13 120.6
C13 C14 C15 119.1(2)
C13 C14 H14 120.4
C15 C14 H14 120.4
N1 C15 C14 122.0(2)
N1 C15 C16 114.8(2)
C14 C15 C16 123.2(2)
N2 C16 C17 121.8(2)
N2 C16 C15 115.8(2)
C17 C16 C15 122.4(2)
C18 C17 C16 118.5(2)
C18 C17 H17 120.7
C16 C17 H17 120.7
C17 C18 C19 119.9(2)
C17 C18 H18 120.0
C19 C18 H18 120.0
C18 C19 C20 118.4(2)
C18 C19 H19 120.8
C20 C19 H19 120.8
N2 C20 C19 121.7(2)
N2 C20 C21 115.2(2)
C19 C20 C21 123.1(2)
N3 C21 C22 121.6(2)
N3 C21 C20 115.3(2)
C22 C21 C20 123.0(2)
C23 C22 C21 118.3(2)
C23 C22 H22 120.9
C21 C22 H22 120.9
C24 C23 C22 120.1(2)
C24 C23 H23 119.9
C22 C23 H23 119.9
C23 C24 C25 118.7(2)
C23 C24 H24 120.6
C25 C24 H24 120.6
N3 C25 C24 121.7(2)
N3 C25 C26 115.6(2)
C24 C25 C26 122.7(2)
N4 C26 C27 122.1(2)
N4 C26 C25 115.1(2)
C27 C26 C25 122.8(2)
C28 C27 C26 119.0(2)
C28 C27 H27 120.5
C26 C27 H27 120.5
C29 C28 C27 119.3(2)
C29 C28 H28 120.4
C27 C28 H28 120.4
C28 C29 C30 118.9(2)
C28 C29 H29 120.6
C30 C29 H29 120.6
N4 C30 C29 123.0(2)
N4 C30 H30 118.5
C29 C30 H30 118.5
H1W1 O1W H1W2 109.2
H2W1 O2W H2W2 105.2

loop_
_geom_bond_atom_site_label_1
_geom_bond_atom_site_label_2
_geom_bond_distance
Mn1 O1 2.2467(16)
Mn1 N3 2.3170(19)
Mn1 N2 2.3187(19)
Mn1 N1 2.330(2)
Mn1 N4 2.333(2)
Mn1 O4 2.3347(15)
Mn1 O3 2.3433(16)
O1 C1 1.270(3)
O2 C1 1.265(3)
O3 C3 1.281(3)
O4 C3 1.250(3)
C1 C2 1.475(3)
C2 H2A 0.9800
C2 H2B 0.9800
C2 H2C 0.9800
C3 C4 1.503(3)
C4 H4A 0.9800
C4 H4B 0.9800
C4 H4C 0.9800
N1 C11 1.338(3)
N1 C15 1.352(3)
N2 C16 1.337(3)
N2 C20 1.344(3)
N3 C25 1.339(3)
N3 C21 1.347(3)
N4 C30 1.338(3)
N4 C26 1.356(3)
C11 C12 1.388(3)
C11 H11 0.9500
C12 C13 1.379(3)
C12 H12 0.9500
C13 C14 1.383(3)
C13 H13 0.9500
C14 C15 1.394(3)
C14 H14 0.9500
C15 C16 1.493(3)
C16 C17 1.396(3)
C17 C18 1.381(3)
C17 H17 0.9500
C18 C19 1.384(3)
C18 H18 0.9500
C19 C20 1.397(3)
C19 H19 0.9500
C20 C21 1.488(3)
C21 C22 1.391(3)
C22 C23 1.386(3)
C22 H22 0.9500
C23 C24 1.374(3)
C23 H23 0.9500
C24 C25 1.391(3)
C24 H24 0.9500
C25 C26 1.489(3)
C26 C27 1.390(3)
C27 C28 1.383(3)
C27 H27 0.9500
C28 C29 1.370(3)
C28 H28 0.9500
C29 C30 1.390(3)
C29 H29 0.9500
C30 H30 0.9500
O1W H1W1 0.8196
O1W H1W2 0.8195
O2W H2W1 0.8199
O2W H2W2 0.8201

loop_
_geom_hbond_atom_site_label_D
_geom_hbond_atom_site_label_H
_geom_hbond_atom_site_label_A
_geom_hbond_distance_DH
_geom_hbond_distance_HA
_geom_hbond_distance_DA
_geom_hbond_angle_DHA
_geom_hbond_site_symmetry_A
O1W H1W1 O1 0.82 2.17 2.965(2) 165 .
O1W H1W2 O2W 0.82 2.06 2.873(2) 170 1_565
O2W H2W1 O2 0.82 2.02 2.837(2) 172 .
O2W H2W2 O3 0.82 2.10 2.916(2) 173 4_566
